data_7027331
loop_
_publ_author_name
'Sampanthar, Jeyagowry T.'
'Vittal, Jagadese J.'

_publ_section_title
;
 Syntheses and crystal structures of the dimer [{Zn(SPh)2(bpy)}2(\m-bpy)]
 and two forms of the zigzag co-ordination polymer [{Zn(SPh)2(\m-bpy)}n],
 (bpy&#x2005;=&#x2005;4,4&#x2032;-bipyridyl)
;
_journal_issue 12
_journal_name_full 'Journal of the Chemical Society, Dalton Transactions'
_journal_page_first 1993
_journal_paper_doi 10.1039/a901416k
_journal_year 1999
_chemical_compound_source 'see text'
_chemical_formula_structural '[Zn^2^(SPh)^4^(4-4'-bipy)^3^]'
_chemical_formula_sum 'C54 H44 N6 S4 Zn2'
_chemical_formula_weight 1035.93
_chemical_name_systematic
; 
 ? 
;
_space_group_IT_number 14
_symmetry_cell_setting monoclinic
_symmetry_space_group_name_Hall '-P 2ybc'
_symmetry_space_group_name_H-M 'P 1 21/c 1'
_atom_sites_solution_hydrogens geom
_atom_sites_solution_primary direct
_atom_sites_solution_secondary difmap
_audit_creation_method SHELXL
_cell_angle_alpha 90.00
_cell_angle_beta 104.85
_cell_angle_gamma 90.00
_cell_formula_units_Z 2
_cell_length_a 14.4276(3)
_cell_length_b 17.5358(1)
_cell_length_c 9.9439(2)
_cell_measurement_reflns_used 7012
_cell_measurement_temperature 293(2)
_cell_measurement_theta_max 29.28
_cell_measurement_theta_min 1.87
_cell_volume 2431.77(7)
_computing_cell_refinement 'SAINT (Siemens, 1996)'
_computing_data_collection 'SMART (Siemens, 1996)'
_computing_data_reduction 'SAINT (Siemens, 1996)'
_computing_molecular_graphics 'SHELXTL (Siemens, 1996)'
_computing_publication_material 'SHELXTL (Siemens, 1996)'
_computing_structure_refinement 'SHELXTL (Siemens, 1996)'
_computing_structure_solution 'SHELXS-86 (Sheldrick, 1990)'
_diffrn_ambient_temperature 293(2)
_diffrn_measurement_device 'Siemens SMART CCD System'
_diffrn_measurement_method 'frames \w scans'
_diffrn_radiation_monochromator graphite
_diffrn_radiation_source 'fine-focus sealed tube'
_diffrn_radiation_type MoK\a
_diffrn_radiation_wavelength 0.71073
_diffrn_reflns_av_R_equivalents 0.0270
_diffrn_reflns_av_sigmaI/netI 0.0394
_diffrn_reflns_limit_h_max 19
_diffrn_reflns_limit_h_min -18
_diffrn_reflns_limit_k_max 16
_diffrn_reflns_limit_k_min -24
_diffrn_reflns_limit_l_max 13
_diffrn_reflns_limit_l_min -13
_diffrn_reflns_number 15177
_diffrn_reflns_theta_max 29.28
_diffrn_reflns_theta_min 1.87
_exptl_absorpt_coefficient_mu 1.202
_exptl_absorpt_correction_T_max 0.7353
_exptl_absorpt_correction_T_min 0.5562
_exptl_absorpt_correction_type 'SADABS (Sheldrick, 1996)'
_exptl_crystal_colour yellow
_exptl_crystal_density_diffrn 1.415
_exptl_crystal_density_meas ?
_exptl_crystal_description 'big blocks'
_exptl_crystal_F_000 1068
_exptl_crystal_size_max 0.43
_exptl_crystal_size_mid 0.35
_exptl_crystal_size_min 0.35
_refine_diff_density_max 0.268
_refine_diff_density_min -0.213
_refine_diff_density_rms 0.051
_refine_ls_extinction_coef 0.0006(3)
_refine_ls_extinction_expression Fc^*^=kFc[1+0.001xFc^2^\l^3^/sin(2\q)]^-1/4^
_refine_ls_extinction_method SHELXL
_refine_ls_goodness_of_fit_all 1.039
_refine_ls_goodness_of_fit_obs 1.105
_refine_ls_hydrogen_treatment
; 
riding models
;
_refine_ls_matrix_type full
_refine_ls_number_parameters 299
_refine_ls_number_reflns 5936
_refine_ls_number_restraints 0
_refine_ls_restrained_S_all 1.039
_refine_ls_restrained_S_obs 1.105
_refine_ls_R_factor_all 0.0697
_refine_ls_R_factor_obs 0.0426
_refine_ls_shift/esd_max 0.001
_refine_ls_shift/esd_mean 0.000
_refine_ls_structure_factor_coef Fsqd
_refine_ls_weighting_details 'w=1/[\s^2^(Fo^2^)+(0.0245P)^2^+1.2586P] where P=(Fo^2^+2Fc^2^)/3'
_refine_ls_weighting_scheme calc
_refine_ls_wR_factor_all 0.0839
_refine_ls_wR_factor_obs 0.0754
_reflns_number_observed 4312
_reflns_number_total 5936
_reflns_observed_criterion >2sigma(I)
_cod_data_source_file 901416ksup1.cif
_cod_data_source_block gow5
_cod_depositor_comments
;
The following automatic conversions were performed:

'_exptl_crystal_density_meas' value 'not measured' was changed to '?'
- the value is perceived as not measured.

Automatic conversion script
Id: cif_fix_values 3008 2015-01-20 13:52:24Z robertas 

The following automatic conversions were performed:

'_refine_ls_weighting_scheme' value 'calc
w=1/[\s^2^(Fo^2^)+(0.0245P)^2^+1.2586P] where P=(Fo^2^+2Fc^2^)/3' was
changed to 'calc'. New tag '_refine_ls_weighting_details' was
created. The value of the new tag was set to
'w=1/[\s^2^(Fo^2^)+(0.0245P)^2^+1.2586P] where P=(Fo^2^+2Fc^2^)/3'.

Automatic conversion script
Id: cif_fix_values 3143 2015-03-26 13:38:13Z robertas 
;
_cod_original_cell_volume 2431.78(7)
_cod_original_sg_symbol_H-M P2(1)/c
_cod_database_code 7027331

loop_
_symmetry_equiv_pos_as_xyz
'x, y, z'
'-x, y+1/2, -z+1/2'
'-x, -y, -z'
'x, -y-1/2, z-1/2'

loop_
_atom_site_aniso_label
_atom_site_aniso_U_11
_atom_site_aniso_U_22
_atom_site_aniso_U_33
_atom_site_aniso_U_23
_atom_site_aniso_U_13
_atom_site_aniso_U_12
Zn1 0.0409(2) 0.0407(2) 0.03725(15) 0.00213(12) 0.00963(11) 0.00108(12)
S1 0.0417(3) 0.0484(4) 0.0747(5) 0.0175(3) 0.0222(3) 0.0074(3)
S2 0.0469(4) 0.0674(4) 0.0384(3) -0.0016(3) 0.0093(3) 0.0120(3)
N1 0.0408(11) 0.0404(11) 0.0441(11) 0.0026(9) 0.0098(9) 0.0014(9)
C1 0.078(2) 0.051(2) 0.091(2) -0.005(2) 0.054(2) -0.0003(15)
C2 0.089(2) 0.0370(15) 0.112(3) -0.006(2) 0.063(2) -0.0032(15)
C3 0.0363(12) 0.0472(14) 0.0472(14) 0.0029(11) 0.0061(10) 0.0002(11)
C4 0.047(2) 0.052(2) 0.101(2) 0.012(2) 0.034(2) 0.0097(13)
C5 0.0491(15) 0.0415(15) 0.097(2) 0.0099(15) 0.0294(15) 0.0094(12)
C6 0.073(2) 0.071(2) 0.100(3) -0.001(2) 0.047(2) -0.013(2)
C7 0.062(2) 0.053(2) 0.092(2) -0.001(2) 0.037(2) -0.0041(14)
C8 0.0347(12) 0.0491(15) 0.0513(14) 0.0042(12) 0.0051(11) -0.0034(11)
C9 0.055(2) 0.055(2) 0.124(3) 0.013(2) 0.040(2) 0.0034(14)
C10 0.073(2) 0.051(2) 0.130(3) 0.015(2) 0.035(2) 0.001(2)
N2 0.065(2) 0.065(2) 0.085(2) 0.0111(14) 0.0220(14) -0.0135(13)
N3 0.0409(11) 0.0501(12) 0.0374(10) -0.0016(9) 0.0100(8) 0.0002(9)
C11 0.060(2) 0.051(2) 0.0458(14) -0.0060(12) 0.0059(12) 0.0149(13)
C12 0.072(2) 0.054(2) 0.0419(14) -0.0116(12) 0.0083(13) 0.0128(14)
C13 0.0401(12) 0.0426(12) 0.0374(12) -0.0047(10) 0.0105(10) -0.0075(10)
C14 0.0419(14) 0.089(2) 0.0436(14) -0.0124(14) 0.0050(11) 0.0163(14)
C15 0.051(2) 0.090(2) 0.0411(14) -0.0171(14) 0.0069(12) 0.0177(15)
C1A 0.0437(13) 0.0363(13) 0.0498(14) 0.0028(11) 0.0186(11) 0.0057(10)
C2A 0.0478(15) 0.067(2) 0.053(2) 0.0119(14) 0.0038(12) -0.0043(13)
C3A 0.064(2) 0.077(2) 0.055(2) 0.022(2) 0.0111(14) -0.006(2)
C4A 0.061(2) 0.063(2) 0.067(2) 0.015(2) 0.0212(15) -0.0103(14)
C5A 0.053(2) 0.064(2) 0.059(2) -0.0012(14) 0.0103(13) -0.0124(14)
C6A 0.0549(15) 0.0465(14) 0.0414(13) 0.0030(11) 0.0129(11) 0.0008(12)
C1B 0.0395(12) 0.0464(14) 0.0397(12) -0.0016(11) 0.0120(10) -0.0044(10)
C2B 0.0528(15) 0.0479(14) 0.0468(15) 0.0019(12) 0.0130(12) 0.0000(12)
C3B 0.064(2) 0.064(2) 0.049(2) 0.0102(14) 0.0063(13) -0.0037(15)
C4B 0.073(2) 0.073(2) 0.0406(14) -0.0048(14) 0.0158(14) -0.021(2)
C5B 0.069(2) 0.066(2) 0.056(2) -0.0155(15) 0.0249(15) -0.006(2)
C6B 0.052(2) 0.062(2) 0.053(2) -0.0059(13) 0.0149(12) 0.0068(13)

loop_
_atom_site_label
_atom_site_type_symbol
_atom_site_fract_x
_atom_site_fract_y
_atom_site_fract_z
_atom_site_U_iso_or_equiv
_atom_site_thermal_displace_type
_atom_site_occupancy
_atom_site_calc_flag
_atom_site_refinement_flags
Zn1 Zn 0.27668(2) 0.46891(2) -0.05237(3) 0.03970(9) Uani 1 d .
S1 S 0.18006(5) 0.56663(4) -0.15098(8) 0.0536(2) Uani 1 d .
S2 S 0.38345(5) 0.40230(4) -0.14203(6) 0.0512(2) Uani 1 d .
N1 N 0.18045(13) 0.39149(11) 0.0029(2) 0.0420(5) Uani 1 d .
C1 C 0.1962(2) 0.3181(2) -0.0081(3) 0.0674(8) Uani 1 d .
H1 H 0.2462(2) 0.3036(2) -0.0459(3) 0.081 Uiso 1 calc R
C2 C 0.1431(2) 0.2613(2) 0.0331(4) 0.0723(9) Uani 1 d .
H2 H 0.1583(2) 0.2104(2) 0.0231(4) 0.087 Uiso 1 calc R
C3 C 0.0679(2) 0.27947(14) 0.0886(2) 0.0444(6) Uani 1 d .
C4 C 0.0511(2) 0.3565(2) 0.0989(3) 0.0639(8) Uani 1 d .
H4 H 0.0009(2) 0.3726(2) 0.1349(3) 0.077 Uiso 1 calc R
C5 C 0.1078(2) 0.4099(2) 0.0563(3) 0.0605(7) Uani 1 d .
H5 H 0.0947(2) 0.4613(2) 0.0653(3) 0.073 Uiso 1 calc R
C6 C -0.1154(2) 0.1765(2) 0.2330(4) 0.0769(9) Uani 1 d .
H6 H -0.1673(2) 0.1896(2) 0.2678(4) 0.092 Uiso 1 calc R
C7 C -0.0660(2) 0.2348(2) 0.1903(3) 0.0657(8) Uani 1 d .
H7 H -0.0845(2) 0.2851(2) 0.1977(3) 0.079 Uiso 1 calc R
C8 C 0.0109(2) 0.21908(14) 0.1366(3) 0.0461(6) Uani 1 d .
C9 C 0.0323(2) 0.1427(2) 0.1306(4) 0.0748(9) Uani 1 d .
H9 H 0.0832(2) 0.1277(2) 0.0952(4) 0.090 Uiso 1 calc R
C10 C -0.0215(2) 0.0883(2) 0.1770(4) 0.0828(10) Uani 1 d .
H10 H -0.0047(2) 0.0374(2) 0.1716(4) 0.099 Uiso 1 calc R
N2 N -0.0948(2) 0.1034(2) 0.2283(3) 0.0711(7) Uani 1 d .
N3 N 0.36294(14) 0.49103(11) 0.1476(2) 0.0428(5) Uani 1 d .
C11 C 0.3399(2) 0.5384(2) 0.2384(3) 0.0540(7) Uani 1 d .
H11 H 0.2859(2) 0.5690(2) 0.2082(3) 0.065 Uiso 1 calc R
C12 C 0.3921(2) 0.5443(2) 0.3750(3) 0.0572(7) Uani 1 d .
H12 H 0.3733(2) 0.5789(2) 0.4337(3) 0.069 Uiso 1 calc R
C13 C 0.4721(2) 0.49945(14) 0.4256(2) 0.0399(5) Uani 1 d .
C14 C 0.4986(2) 0.4535(2) 0.3294(3) 0.0593(8) Uani 1 d .
H14 H 0.5540(2) 0.4242(2) 0.3556(3) 0.071 Uiso 1 calc R
C15 C 0.4429(2) 0.4512(2) 0.1943(3) 0.0618(8) Uani 1 d .
H15 H 0.4626(2) 0.4197(2) 0.1318(3) 0.074 Uiso 1 calc R
C1A C 0.2603(2) 0.62807(13) -0.2077(2) 0.0421(5) Uani 1 d .
C2A C 0.2354(2) 0.6574(2) -0.3415(3) 0.0577(7) Uani 1 d .
H2A H 0.1783(2) 0.6421(2) -0.4030(3) 0.069 Uiso 1 calc R
C3A C 0.2941(2) 0.7092(2) -0.3850(3) 0.0661(8) Uani 1 d .
H3A H 0.2764(2) 0.7280(2) -0.4755(3) 0.079 Uiso 1 calc R
C4A C 0.3782(2) 0.7329(2) -0.2958(3) 0.0628(8) Uani 1 d .
H4A H 0.4168(2) 0.7687(2) -0.3242(3) 0.075 Uiso 1 calc R
C5A C 0.4047(2) 0.7029(2) -0.1633(3) 0.0591(7) Uani 1 d .
H5A H 0.4620(2) 0.7182(2) -0.1026(3) 0.071 Uiso 1 calc R
C6A C 0.3474(2) 0.65066(14) -0.1197(3) 0.0475(6) Uani 1 d .
H6A H 0.3671(2) 0.63024(14) -0.0306(3) 0.057 Uiso 1 calc R
C1B C 0.3377(2) 0.39172(14) -0.3236(2) 0.0415(5) Uani 1 d .
C2B C 0.2657(2) 0.43681(15) -0.4054(3) 0.0491(6) Uani 1 d .
H2B H 0.2373(2) 0.47487(15) -0.3645(3) 0.059 Uiso 1 calc R
C3B C 0.2361(2) 0.4251(2) -0.5485(3) 0.0603(7) Uani 1 d .
H3B H 0.1875(2) 0.4551(2) -0.6025(3) 0.072 Uiso 1 calc R
C4B C 0.2783(2) 0.3693(2) -0.6114(3) 0.0619(8) Uani 1 d .
H4B H 0.2579(2) 0.3616(2) -0.7070(3) 0.074 Uiso 1 calc R
C5B C 0.3501(2) 0.3254(2) -0.5321(3) 0.0622(7) Uani 1 d .
H5B H 0.3796(2) 0.2885(2) -0.5739(3) 0.075 Uiso 1 calc R
C6B C 0.3790(2) 0.3361(2) -0.3897(3) 0.0555(7) Uani 1 d .
H6B H 0.4273(2) 0.3053(2) -0.3367(3) 0.067 Uiso 1 calc R

loop_
_atom_type_symbol
_atom_type_description
_atom_type_scat_dispersion_real
_atom_type_scat_dispersion_imag
_atom_type_scat_source
C C 0.0033 0.0016 'International Tables Vol C Tables 4.2.6.8 and 6.1.1.4'
H H 0.0000 0.0000 'International Tables Vol C Tables 4.2.6.8 and 6.1.1.4'
N N 0.0061 0.0033 'International Tables Vol C Tables 4.2.6.8 and 6.1.1.4'
S S 0.1246 0.1234 'International Tables Vol C Tables 4.2.6.8 and 6.1.1.4'
Zn Zn 0.2839 1.4301 'International Tables Vol C Tables 4.2.6.8 and 6.1.1.4'

loop_
_geom_angle_atom_site_label_1
_geom_angle_atom_site_label_2
_geom_angle_atom_site_label_3
_geom_angle
_geom_angle_site_symmetry_3
N3 Zn1 N1 98.17(7) .
N3 Zn1 S1 114.88(6) .
N1 Zn1 S1 103.06(5) .
N3 Zn1 S2 99.73(6) .
N1 Zn1 S2 109.04(6) .
S1 Zn1 S2 128.17(3) .
C1A S1 Zn1 102.56(8) .
C1B S2 Zn1 109.84(8) .
C1 N1 C5 116.2(2) .
C1 N1 Zn1 117.9(2) .
C5 N1 Zn1 125.8(2) .
N1 C1 C2 124.1(3) .
C3 C2 C1 120.4(3) .
C2 C3 C4 115.4(2) .
C2 C3 C8 121.3(2) .
C4 C3 C8 123.3(2) .
C5 C4 C3 120.7(2) .
N1 C5 C4 123.2(2) .
N2 C6 C7 124.9(3) .
C6 C7 C8 120.3(3) .
C7 C8 C9 115.0(2) .
C7 C8 C3 123.1(2) .
C9 C8 C3 121.8(2) .
C8 C9 C10 120.3(3) .
N2 C10 C9 124.6(3) .
C10 N2 C6 114.9(3) .
C15 N3 C11 115.9(2) .
C15 N3 Zn1 119.1(2) .
C11 N3 Zn1 124.7(2) .
N3 C11 C12 123.2(2) .
C11 C12 C13 120.8(2) .
C14 C13 C12 115.8(2) .
C14 C13 C13 121.4(3) 3_666
C12 C13 C13 122.8(3) 3_666
C13 C14 C15 119.9(2) .
N3 C15 C14 124.3(2) .
C2A C1A C6A 117.9(2) .
C2A C1A S1 120.0(2) .
C6A C1A S1 122.0(2) .
C3A C2A C1A 121.0(2) .
C4A C3A C2A 120.5(3) .
C3A C4A C5A 119.0(3) .
C6A C5A C4A 120.9(3) .
C5A C6A C1A 120.6(2) .
C2B C1B C6B 117.9(2) .
C2B C1B S2 124.5(2) .
C6B C1B S2 117.6(2) .
C1B C2B C3B 120.1(2) .
C4B C3B C2B 120.7(3) .
C5B C4B C3B 119.6(3) .
C4B C5B C6B 120.0(3) .
C5B C6B C1B 121.6(3) .

loop_
_geom_bond_atom_site_label_1
_geom_bond_atom_site_label_2
_geom_bond_distance
_geom_bond_site_symmetry_2
Zn1 N3 2.094(2) .
Zn1 N1 2.113(2) .
Zn1 S1 2.2672(7) .
Zn1 S2 2.2882(7) .
S1 C1A 1.776(2) .
S2 C1B 1.766(2) .
N1 C1 1.316(3) .
N1 C5 1.329(3) .
C1 C2 1.381(4) .
C2 C3 1.376(4) .
C3 C4 1.381(4) .
C3 C8 1.492(3) .
C4 C5 1.380(4) .
C6 N2 1.319(4) .
C6 C7 1.375(4) .
C7 C8 1.376(4) .
C8 C9 1.380(4) .
C9 C10 1.381(4) .
C10 N2 1.314(4) .
N3 C15 1.326(3) .
N3 C11 1.330(3) .
C11 C12 1.378(3) .
C12 C13 1.381(3) .
C13 C14 1.377(3) .
C13 C13 1.493(4) 3_666
C14 C15 1.378(3) .
C1A C2A 1.386(3) .
C1A C6A 1.392(3) .
C2A C3A 1.385(4) .
C3A C4A 1.372(4) .
C4A C5A 1.378(4) .
C5A C6A 1.377(4) .
C1B C2B 1.390(3) .
C1B C6B 1.393(3) .
C2B C3B 1.392(4) .
C3B C4B 1.383(4) .
C4B C5B 1.367(4) .
C5B C6B 1.382(4) .
